data_7055428
loop_
_publ_author_name
'Panini, Piyush'
'Gonnade, Rajesh G.'
'Chopra, Deepak'

_publ_section_title
;
 Experimental and computational analysis of supramolecular motifs
 involving Csp2(aromatic)--F and CF3groups in organic solids
;
_journal_issue 6
_journal_name_full 'New J. Chem.'
_journal_page_first 4981
_journal_paper_doi 10.1039/C5NJ03211C
_journal_volume 40
_journal_year 2016
_chemical_formula_moiety 'C14 H9 F4 N O'
_chemical_formula_sum 'C14 H9 F4 N O'
_chemical_formula_weight 283.22
_space_group_crystal_system monoclinic
_space_group_IT_number 15
_space_group_name_Hall '-C 2yc'
_space_group_name_H-M_alt 'C 1 2/c 1'
_symmetry_space_group_name_Hall '-C 2yc'
_symmetry_space_group_name_H-M 'C 1 2/c 1'
_atom_sites_solution_hydrogens geom
_audit_creation_method SHELXL-2014/7
_audit_update_record
;
2016-03-09 deposited with the CCDC.
2016-03-15 downloaded from the CCDC.
;
_cell_angle_alpha 90
_cell_angle_beta 98.70(2)
_cell_angle_gamma 90
_cell_formula_units_Z 8
_cell_length_a 28.214(7)
_cell_length_b 5.1860(12)
_cell_length_c 16.020(4)
_cell_measurement_reflns_used 1835
_cell_measurement_temperature 100(2)
_cell_measurement_theta_max 28.27
_cell_measurement_theta_min 2.57
_cell_volume 2317.0(10)
_computing_cell_refinement 'Bruker SAINT'
_computing_data_collection 'Bruker APEX2'
_computing_data_reduction 'Bruker SAINT'
_computing_molecular_graphics Mercury
_computing_publication_material Mercury
_computing_structure_refinement 'SHELXL-2014 (Sheldrick 2013)'
_computing_structure_solution 'SIR 92'
_diffrn_ambient_temperature 100(2)
_diffrn_measured_fraction_theta_full 1.000
_diffrn_measured_fraction_theta_max 0.997
_diffrn_measurement_device_type 'Bruker APEX-II CCD'
_diffrn_measurement_method '\f and \w scans'
_diffrn_radiation_type MoK\a
_diffrn_radiation_wavelength 0.71073
_diffrn_reflns_av_R_equivalents 0.0465
_diffrn_reflns_av_unetI/netI 0.0309
_diffrn_reflns_Laue_measured_fraction_full 1.000
_diffrn_reflns_Laue_measured_fraction_max 0.997
_diffrn_reflns_limit_h_max 37
_diffrn_reflns_limit_h_min -37
_diffrn_reflns_limit_k_max 6
_diffrn_reflns_limit_k_min -6
_diffrn_reflns_limit_l_max 21
_diffrn_reflns_limit_l_min -20
_diffrn_reflns_number 18364
_diffrn_reflns_point_group_measured_fraction_full 1.000
_diffrn_reflns_point_group_measured_fraction_max 0.997
_diffrn_reflns_theta_full 25.242
_diffrn_reflns_theta_max 28.255
_diffrn_reflns_theta_min 2.572
_exptl_absorpt_coefficient_mu 0.147
_exptl_absorpt_correction_T_max 0.89
_exptl_absorpt_correction_T_min 0.81
_exptl_absorpt_correction_type multi-scan
_exptl_absorpt_process_details SADABS
_exptl_crystal_colour colourless
_exptl_crystal_density_diffrn 1.624
_exptl_crystal_description rod
_exptl_crystal_F_000 1152
_exptl_crystal_size_max 0.440
_exptl_crystal_size_mid 0.180
_exptl_crystal_size_min 0.150
_refine_diff_density_max 0.300
_refine_diff_density_min -0.235
_refine_diff_density_rms 0.050
_refine_ls_extinction_method none
_refine_ls_goodness_of_fit_ref 1.039
_refine_ls_hydrogen_treatment constr
_refine_ls_matrix_type full
_refine_ls_number_parameters 181
_refine_ls_number_reflns 2856
_refine_ls_number_restraints 0
_refine_ls_restrained_S_all 1.039
_refine_ls_R_factor_all 0.0470
_refine_ls_R_factor_gt 0.0373
_refine_ls_shift/su_max 0.001
_refine_ls_shift/su_mean 0.000
_refine_ls_structure_factor_coef Fsqd
_refine_ls_weighting_details 'w=1/[\s^2^(Fo^2^)+(0.0444P)^2^+2.0826P] where P=(Fo^2^+2Fc^2^)/3'
_refine_ls_weighting_scheme calc
_refine_ls_wR_factor_gt 0.0918
_refine_ls_wR_factor_ref 0.0973
_reflns_Friedel_coverage 0.000
_reflns_number_gt 2360
_reflns_number_total 2856
_reflns_threshold_expression 'I > 2\s(I)'
_cod_data_source_file c5nj03211c2.cif
_cod_data_source_block 2F3T
_cod_depositor_comments 'Adding full bibliography for 7055417--7055429.cif.'
_cod_original_cell_volume 2317.1(9)
_cod_database_code 7055428
_shelx_shelxl_version_number 2014/7
_shelx_space_group_comment
;
The symmetry employed for this shelxl refinement is uniquely defined
by the following loop, which should always be used as a source of
symmetry information in preference to the above space-group names.
They are only intended as comments.
;
_shelx_estimated_absorpt_t_min 0.938
_shelx_estimated_absorpt_t_max 0.978

loop_
_space_group_symop_operation_xyz
'x, y, z'
'-x, y, -z+1/2'
'x+1/2, y+1/2, z'
'-x+1/2, y+1/2, -z+1/2'
'-x, -y, -z'
'x, -y, z-1/2'
'-x+1/2, -y+1/2, -z'
'x+1/2, -y+1/2, z-1/2'

loop_
_atom_site_label
_atom_site_type_symbol
_atom_site_fract_x
_atom_site_fract_y
_atom_site_fract_z
_atom_site_U_iso_or_equiv
_atom_site_adp_type
_atom_site_occupancy
_atom_site_site_symmetry_order
_atom_site_calc_flag
_atom_site_refinement_flags_posn
_atom_site_refinement_flags_adp
F1 F 1.12692(3) 1.10512(16) 0.79693(5) 0.0237(2) Uani 1 1 d . .
F4 F 0.73225(3) 0.85494(19) 0.87700(7) 0.0362(3) Uani 1 1 d . .
F3 F 0.73991(3) 0.5275(2) 0.79904(6) 0.0355(3) Uani 1 1 d . .
F2 F 0.75326(3) 0.4907(2) 0.93373(6) 0.0370(3) Uani 1 1 d . .
O1 O 0.97197(3) 1.11862(18) 0.88689(6) 0.0218(2) Uani 1 1 d . .
N1 N 0.98985(4) 0.6914(2) 0.88013(7) 0.0163(2) Uani 1 1 d . .
H1 H 0.9777 0.5349 0.8786 0.020 Uiso 1 1 calc R U
C9 C 1.10811(5) 0.9146(3) 0.83955(8) 0.0176(3) Uani 1 1 d . .
C8 C 1.05916(5) 0.9136(3) 0.83841(8) 0.0167(3) Uani 1 1 d . .
H8 H 1.0394 1.0449 0.8102 0.020 Uiso 1 1 calc R U
C7 C 1.03972(4) 0.7132(2) 0.88015(8) 0.0148(3) Uani 1 1 d . .
C13 C 0.95916(4) 0.8920(2) 0.88230(8) 0.0158(3) Uani 1 1 d . .
C1 C 0.90765(4) 0.8190(2) 0.87905(8) 0.0150(3) Uani 1 1 d . .
C6 C 0.88780(5) 0.6041(2) 0.83453(8) 0.0165(3) Uani 1 1 d . .
H6 H 0.9075 0.4930 0.8075 0.020 Uiso 1 1 calc R U
C5 C 0.83937(5) 0.5526(3) 0.82975(8) 0.0172(3) Uani 1 1 d . .
H5 H 0.8256 0.4081 0.7986 0.021 Uiso 1 1 calc R U
C4 C 0.81107(4) 0.7137(3) 0.87072(8) 0.0167(3) Uani 1 1 d . .
C14 C 0.75932(5) 0.6480(3) 0.86960(9) 0.0213(3) Uani 1 1 d . .
C2 C 0.87886(5) 0.9804(2) 0.91924(8) 0.0169(3) Uani 1 1 d . .
H2 H 0.8924 1.1276 0.9491 0.020 Uiso 1 1 calc R U
C3 C 0.83057(5) 0.9270(3) 0.91579(8) 0.0183(3) Uani 1 1 d . .
H3 H 0.8109 1.0354 0.9440 0.022 Uiso 1 1 calc R U
C12 C 1.06925(5) 0.5220(3) 0.92079(8) 0.0170(3) Uani 1 1 d . .
H12 H 1.0558 0.3847 0.9487 0.020 Uiso 1 1 calc R U
C11 C 1.11837(5) 0.5326(3) 0.92041(8) 0.0191(3) Uani 1 1 d . .
H11 H 1.1384 0.4020 0.9483 0.023 Uiso 1 1 calc R U
C10 C 1.13845(5) 0.7308(3) 0.87991(8) 0.0188(3) Uani 1 1 d . .
H10 H 1.1721 0.7398 0.8799 0.023 Uiso 1 1 calc R U

loop_
_atom_site_aniso_label
_atom_site_aniso_U_11
_atom_site_aniso_U_22
_atom_site_aniso_U_33
_atom_site_aniso_U_23
_atom_site_aniso_U_13
_atom_site_aniso_U_12
F1 0.0253(4) 0.0207(4) 0.0278(4) 0.0024(3) 0.0122(3) -0.0051(3)
F4 0.0182(4) 0.0331(5) 0.0576(6) -0.0088(4) 0.0073(4) 0.0052(4)
F3 0.0193(4) 0.0525(6) 0.0343(5) -0.0176(4) 0.0032(4) -0.0089(4)
F2 0.0256(5) 0.0481(6) 0.0391(5) 0.0151(5) 0.0104(4) -0.0080(4)
O1 0.0195(5) 0.0133(5) 0.0336(6) -0.0013(4) 0.0078(4) -0.0016(4)
N1 0.0154(5) 0.0115(5) 0.0224(5) -0.0001(4) 0.0041(4) -0.0019(4)
C9 0.0219(6) 0.0152(6) 0.0173(6) -0.0027(5) 0.0079(5) -0.0045(5)
C8 0.0191(6) 0.0148(6) 0.0165(6) -0.0003(5) 0.0041(5) 0.0007(5)
C7 0.0157(6) 0.0142(6) 0.0147(6) -0.0034(4) 0.0025(4) -0.0012(5)
C13 0.0177(6) 0.0144(6) 0.0158(6) 0.0006(5) 0.0040(5) -0.0002(5)
C1 0.0166(6) 0.0138(6) 0.0147(6) 0.0031(5) 0.0030(4) 0.0007(5)
C6 0.0176(6) 0.0149(6) 0.0174(6) -0.0004(5) 0.0041(5) 0.0008(5)
C5 0.0191(6) 0.0148(6) 0.0176(6) -0.0006(5) 0.0027(5) -0.0017(5)
C4 0.0167(6) 0.0184(6) 0.0151(6) 0.0035(5) 0.0030(5) 0.0001(5)
C14 0.0190(6) 0.0233(7) 0.0221(7) -0.0017(5) 0.0048(5) -0.0002(5)
C2 0.0196(6) 0.0132(6) 0.0184(6) -0.0010(5) 0.0042(5) -0.0009(5)
C3 0.0196(6) 0.0177(6) 0.0185(6) -0.0006(5) 0.0062(5) 0.0019(5)
C12 0.0208(6) 0.0145(6) 0.0159(6) -0.0004(5) 0.0034(5) -0.0007(5)
C11 0.0202(6) 0.0177(6) 0.0189(6) -0.0014(5) 0.0009(5) 0.0027(5)
C10 0.0150(6) 0.0212(7) 0.0205(6) -0.0058(5) 0.0032(5) -0.0012(5)

loop_
_atom_type_symbol
_atom_type_description
_atom_type_scat_dispersion_real
_atom_type_scat_dispersion_imag
_atom_type_scat_source
C C 0.0033 0.0016 'International Tables Vol C Tables 4.2.6.8 and 6.1.1.4'
H H 0.0000 0.0000 'International Tables Vol C Tables 4.2.6.8 and 6.1.1.4'
N N 0.0061 0.0033 'International Tables Vol C Tables 4.2.6.8 and 6.1.1.4'
O O 0.0106 0.0060 'International Tables Vol C Tables 4.2.6.8 and 6.1.1.4'
F F 0.0171 0.0103 'International Tables Vol C Tables 4.2.6.8 and 6.1.1.4'

loop_
_geom_angle_atom_site_label_1
_geom_angle_atom_site_label_2
_geom_angle_atom_site_label_3
_geom_angle
C13 N1 C7 125.32(11)
C13 N1 H1 117.3
C7 N1 H1 117.3
F1 C9 C10 118.65(12)
F1 C9 C8 117.66(12)
C10 C9 C8 123.68(12)
C9 C8 C7 117.58(12)
C9 C8 H8 121.2
C7 C8 H8 121.2
C12 C7 C8 120.33(11)
C12 C7 N1 117.98(11)
C8 C7 N1 121.65(11)
O1 C13 N1 123.49(12)
O1 C13 C1 121.32(12)
N1 C13 C1 115.18(11)
C2 C1 C6 120.05(12)
C2 C1 C13 117.66(11)
C6 C1 C13 122.23(11)
C5 C6 C1 119.97(12)
C5 C6 H6 120.0
C1 C6 H6 120.0
C6 C5 C4 119.48(12)
C6 C5 H5 120.3
C4 C5 H5 120.3
C5 C4 C3 120.98(12)
C5 C4 C14 119.19(12)
C3 C4 C14 119.77(12)
F4 C14 F3 106.56(11)
F4 C14 F2 106.26(11)
F3 C14 F2 106.25(12)
F4 C14 C4 112.77(12)
F3 C14 C4 113.04(11)
F2 C14 C4 111.46(11)
C3 C2 C1 120.13(12)
C3 C2 H2 119.9
C1 C2 H2 119.9
C2 C3 C4 119.38(12)
C2 C3 H3 120.3
C4 C3 H3 120.3
C11 C12 C7 119.83(12)
C11 C12 H12 120.1
C7 C12 H12 120.1
C10 C11 C12 120.80(12)
C10 C11 H11 119.6
C12 C11 H11 119.6
C9 C10 C11 117.78(12)
C9 C10 H10 121.1
C11 C10 H10 121.1

loop_
_geom_bond_atom_site_label_1
_geom_bond_atom_site_label_2
_geom_bond_distance
F1 C9 1.3539(15)
F4 C14 1.3326(17)
F3 C14 1.3346(16)
F2 C14 1.3428(17)
O1 C13 1.2284(16)
N1 C13 1.3575(17)
N1 C7 1.4116(16)
N1 H1 0.8800
C9 C10 1.3756(19)
C9 C8 1.3786(18)
C8 C7 1.3925(18)
C8 H8 0.9500
C7 C12 1.3918(18)
C13 C1 1.4952(18)
C1 C2 1.3902(18)
C1 C6 1.3942(18)
C6 C5 1.3831(18)
C6 H6 0.9500
C5 C4 1.3872(18)
C5 H5 0.9500
C4 C3 1.3887(18)
C4 C14 1.4966(18)
C2 C3 1.3833(18)
C2 H2 0.9500
C3 H3 0.9500
C12 C11 1.3877(19)
C12 H12 0.9500
C11 C10 1.3818(19)
C11 H11 0.9500
C10 H10 0.9500

loop_
_geom_torsion_atom_site_label_1
_geom_torsion_atom_site_label_2
_geom_torsion_atom_site_label_3
_geom_torsion_atom_site_label_4
_geom_torsion
F1 C9 C8 C7 178.11(11)
C10 C9 C8 C7 -0.50(19)
C9 C8 C7 C12 -0.31(18)
C9 C8 C7 N1 -177.93(11)
C13 N1 C7 C12 146.64(12)
C13 N1 C7 C8 -35.69(18)
C7 N1 C13 O1 -2.0(2)
C7 N1 C13 C1 178.18(11)
O1 C13 C1 C2 -29.59(18)
N1 C13 C1 C2 150.18(12)
O1 C13 C1 C6 147.56(13)
N1 C13 C1 C6 -32.66(17)
C2 C1 C6 C5 0.54(19)
C13 C1 C6 C5 -176.55(12)
C1 C6 C5 C4 -1.11(19)
C6 C5 C4 C3 0.60(19)
C6 C5 C4 C14 -176.37(12)
C5 C4 C14 F4 -152.92(12)
C3 C4 C14 F4 30.07(17)
C5 C4 C14 F3 -31.95(18)
C3 C4 C14 F3 151.04(12)
C5 C4 C14 F2 87.66(15)
C3 C4 C14 F2 -89.35(15)
C6 C1 C2 C3 0.56(19)
C13 C1 C2 C3 177.78(11)
C1 C2 C3 C4 -1.07(19)
C5 C4 C3 C2 0.50(19)
C14 C4 C3 C2 177.45(12)
C8 C7 C12 C11 0.62(18)
N1 C7 C12 C11 178.33(11)
C7 C12 C11 C10 -0.14(19)
F1 C9 C10 C11 -177.63(11)
C8 C9 C10 C11 0.96(19)
C12 C11 C10 C9 -0.62(19)
